data_2018323
loop_
_publ_author_name
'Garc\'ia-Rubi\~no, M. Eugenia'
'Choquesillo-Lazarte, Duane'
'N\'u\~nez, M. C.'
'Campos, Joaqu\'in M.'

_publ_section_title
;
 Two tautomeric polymorphs of 2,6-dichloropurine
;
_journal_coeditor_code GG3264
_journal_issue 12
_journal_name_full 'Acta Crystallographica Section C'
_journal_page_first o484
_journal_page_last o486
_journal_paper_doi 10.1107/S0108270111043575
_journal_volume 67
_journal_year 2011
_chemical_formula_iupac 'C5 H2 Cl2 N4'
_chemical_formula_moiety 'C5 H2 Cl2 N4'
_chemical_formula_sum 'C5 H2 Cl2 N4'
_chemical_formula_weight 189.01
_chemical_name_systematic
;
2,6-dichloro-7<i>H</i>-purine
;
_space_group_IT_number 19
_symmetry_cell_setting orthorhombic
_symmetry_space_group_name_Hall 'P 2ac 2ab'
_symmetry_space_group_name_H-M 'P 21 21 21'
_atom_sites_solution_hydrogens geom
_atom_sites_solution_primary direct
_atom_sites_solution_secondary difmap
_audit_creation_method SHELXL97
_cell_angle_alpha 90.00
_cell_angle_beta 90.00
_cell_angle_gamma 90.00
_cell_formula_units_Z 4
_cell_length_a 5.5716(9)
_cell_length_b 9.5820(16)
_cell_length_c 13.159(2)
_cell_measurement_reflns_used 4413
_cell_measurement_temperature 120(2)
_cell_measurement_theta_max 27.35
_cell_measurement_theta_min 2.63
_cell_volume 702.5(2)
_computing_cell_refinement 'SAINT (Bruker, 2010)'
_computing_data_collection 'APEX2 (Bruker, 2010)'
_computing_data_reduction 'SAINT (Bruker, 2010)'
_computing_molecular_graphics 'PLATON (Spek, 2009)'
_computing_publication_material 'publCIF (Westrip, 2010)'
_computing_structure_refinement 'SHELXL97 (Sheldrick, 2008)'
_computing_structure_solution 'SHELXS97 (Sheldrick, 2008)'
_diffrn_ambient_temperature 120(2)
_diffrn_measured_fraction_theta_full 1.000
_diffrn_measured_fraction_theta_max 1.000
_diffrn_measurement_device_type 'Bruker SMART APEX'
_diffrn_measurement_method '\f and \w scans'
_diffrn_radiation_source 'fine-focus sealed tube'
_diffrn_radiation_type MoK\a
_diffrn_radiation_wavelength 0.71073
_diffrn_reflns_av_R_equivalents 0.0414
_diffrn_reflns_av_sigmaI/netI 0.0312
_diffrn_reflns_limit_h_max 6
_diffrn_reflns_limit_h_min -6
_diffrn_reflns_limit_k_max 11
_diffrn_reflns_limit_k_min -11
_diffrn_reflns_limit_l_max 15
_diffrn_reflns_limit_l_min -15
_diffrn_reflns_number 6847
_diffrn_reflns_theta_full 24.97
_diffrn_reflns_theta_max 24.97
_diffrn_reflns_theta_min 2.63
_exptl_absorpt_coefficient_mu 0.850
_exptl_absorpt_correction_T_max 0.9351
_exptl_absorpt_correction_T_min 0.9049
_exptl_absorpt_correction_type multi-scan
_exptl_absorpt_process_details '(SADABS; Bruker, 2001)'
_exptl_crystal_colour colourless
_exptl_crystal_density_diffrn 1.787
_exptl_crystal_density_method 'not measured'
_exptl_crystal_description plate
_exptl_crystal_F_000 376
_exptl_crystal_size_max 0.12
_exptl_crystal_size_mid 0.10
_exptl_crystal_size_min 0.08
_refine_diff_density_max 0.327
_refine_diff_density_min -0.216
_refine_ls_abs_structure_details 'Flack (1983), <b>with how many Friedel pairs?</b>'
_refine_ls_abs_structure_Flack 0.03(10)
_refine_ls_extinction_method none
_refine_ls_goodness_of_fit_ref 1.381
_refine_ls_hydrogen_treatment constr
_refine_ls_matrix_type full
_refine_ls_number_parameters 100
_refine_ls_number_reflns 1243
_refine_ls_number_restraints 0
_refine_ls_restrained_S_all 1.381
_refine_ls_R_factor_all 0.0378
_refine_ls_R_factor_gt 0.0326
_refine_ls_shift/su_max 0.006
_refine_ls_shift/su_mean 0.001
_refine_ls_structure_factor_coef Fsqd
_refine_ls_weighting_details 'w = 1/[\s^2^(Fo^2^)+(0.0253P)^2^] where P=(Fo^2^+2Fc^2^)/3'
_refine_ls_weighting_scheme calc
_refine_ls_wR_factor_gt 0.0694
_refine_ls_wR_factor_ref 0.0709
_reflns_number_gt 1156
_reflns_number_total 1243
_reflns_threshold_expression I>2\s(I)
_cod_data_source_file gg3264.cif
_cod_data_source_block II
_cod_database_code 2018323
_cod_database_fobs_code 2018323

loop_
_symmetry_equiv_pos_as_xyz
'x, y, z'
'x+1/2, -y+1/2, -z'
'-x, y+1/2, -z+1/2'
'-x+1/2, -y, z+1/2'

loop_
_atom_site_type_symbol
_atom_site_label
_atom_site_fract_x
_atom_site_fract_y
_atom_site_fract_z
_atom_site_U_iso_or_equiv
_atom_site_adp_type
_atom_site_calc_flag
_atom_site_refinement_flags
_atom_site_occupancy
_atom_site_symmetry_multiplicity
N N1 -0.1017(5) 0.6250(3) 0.56651(17) 0.0259(6) Uani d . 1 1
C C2 -0.0199(6) 0.4957(3) 0.5851(2) 0.0264(7) Uani d . 1 1
Cl Cl2 -0.18790(15) 0.36192(8) 0.53068(6) 0.0325(2) Uani d . 1 1
N N3 0.1656(5) 0.4541(3) 0.63990(19) 0.0262(6) Uani d . 1 1
C C4 0.2858(6) 0.5621(3) 0.6803(2) 0.0234(7) Uani d . 1 1
C C5 0.2224(6) 0.7022(3) 0.6650(2) 0.0237(7) Uani d . 1 1
C C6 0.0226(6) 0.7281(3) 0.6077(2) 0.0262(7) Uani d . 1 1
Cl Cl6 -0.08278(14) 0.89604(7) 0.59069(6) 0.0293(2) Uani d . 1 1
N N7 0.3879(4) 0.7792(3) 0.71888(17) 0.0254(6) Uani d . 1 1
H H7 0.3936 0.8775 0.7233 0.030 Uiso d R 1 1
C C8 0.5365(6) 0.6864(3) 0.7618(2) 0.0251(7) Uani d . 1 1
H H8 0.6678 0.7132 0.8035 0.030 Uiso calc R 1 1
N N9 0.4858(5) 0.5539(2) 0.7414(2) 0.0262(6) Uani d . 1 1

loop_
_atom_site_aniso_label
_atom_site_aniso_U_11
_atom_site_aniso_U_22
_atom_site_aniso_U_33
_atom_site_aniso_U_12
_atom_site_aniso_U_13
_atom_site_aniso_U_23
N1 0.0277(14) 0.0230(13) 0.0270(13) -0.0014(12) 0.0019(11) 0.0000(10)
C2 0.0312(18) 0.0212(16) 0.0266(16) -0.0056(14) 0.0030(16) -0.0006(14)
Cl2 0.0378(5) 0.0234(4) 0.0363(4) -0.0044(4) -0.0058(4) -0.0034(4)
N3 0.0295(15) 0.0203(14) 0.0289(14) -0.0013(12) 0.0012(13) 0.0002(11)
C4 0.0266(16) 0.0208(17) 0.0229(15) -0.0018(14) 0.0037(14) 0.0010(13)
C5 0.0285(18) 0.0213(17) 0.0213(14) -0.0035(14) 0.0042(14) -0.0008(13)
C6 0.0321(18) 0.0203(16) 0.0261(17) 0.0026(14) 0.0078(15) 0.0041(14)
Cl6 0.0328(4) 0.0217(4) 0.0335(4) 0.0030(3) -0.0002(4) 0.0008(3)
N7 0.0302(15) 0.0183(13) 0.0277(13) -0.0011(12) 0.0014(13) 0.0017(11)
C8 0.0266(19) 0.0273(17) 0.0215(15) -0.0025(14) 0.0004(14) 0.0003(14)
N9 0.0337(16) 0.0170(13) 0.0278(14) 0.0002(12) -0.0018(13) 0.0004(12)

loop_
_atom_type_symbol
_atom_type_description
_atom_type_scat_dispersion_real
_atom_type_scat_dispersion_imag
_atom_type_scat_source
C C 0.0033 0.0016 'International Tables Vol C Tables 4.2.6.8 and 6.1.1.4'
H H 0.0000 0.0000 'International Tables Vol C Tables 4.2.6.8 and 6.1.1.4'
N N 0.0061 0.0033 'International Tables Vol C Tables 4.2.6.8 and 6.1.1.4'
Cl Cl 0.1484 0.1585 'International Tables Vol C Tables 4.2.6.8 and 6.1.1.4'

loop_
_geom_angle_atom_site_label_1
_geom_angle_atom_site_label_2
_geom_angle_atom_site_label_3
_geom_angle
C6 N1 C2 115.9(3)
N3 C2 N1 130.0(3)
N3 C2 Cl2 115.0(2)
N1 C2 Cl2 115.0(2)
C2 N3 C4 112.0(3)
N3 C4 N9 126.3(3)
N3 C4 C5 123.7(3)
N9 C4 C5 110.0(3)
C6 C5 N7 137.0(3)
C6 C5 C4 117.2(3)
N7 C5 C4 105.7(3)
N1 C6 C5 121.1(3)
N1 C6 Cl6 117.7(2)
C5 C6 Cl6 121.1(2)
C8 N7 C5 105.9(2)
C8 N7 H7 128.0
C5 N7 H7 126.0
N9 C8 N7 114.7(3)
N9 C8 H8 122.6
N7 C8 H8 122.6
C8 N9 C4 103.6(2)

loop_
_geom_bond_atom_site_label_1
_geom_bond_atom_site_label_2
_geom_bond_distance
N1 C6 1.323(4)
N1 C2 1.342(4)
C2 N3 1.322(4)
C2 Cl2 1.741(3)
N3 C4 1.343(4)
C4 N9 1.376(4)
C4 C5 1.403(4)
C5 C6 1.367(4)
C5 N7 1.378(4)
C6 Cl6 1.728(3)
N7 C8 1.340(4)
N7 H7 0.9442
C8 N9 1.327(3)
C8 H8 0.9500

loop_
_geom_hbond_atom_site_label_D
_geom_hbond_atom_site_label_H
_geom_hbond_atom_site_label_A
_geom_hbond_site_symmetry_A
_geom_hbond_distance_DH
_geom_hbond_distance_HA
_geom_hbond_distance_DA
_geom_hbond_angle_DHA
N7 H7 N9 3_656 0.94 1.88 2.774(3) 157.7

loop_
_cod_related_entry_id
_cod_related_entry_database
_cod_related_entry_code
1 ChemSpider 4481937
